data_4061520
_journal_name_full Organometallics
_journal_paper_doi 10.1021/om0502887
_journal_year 2005
_chemical_formula_moiety 'C57 H52 F3 N8 O8 Pt Re S'
_chemical_formula_sum 'C57 H52 F3 N8 O8 Pt Re S'
_chemical_formula_weight 1447.42
_space_group_IT_number 14
_symmetry_cell_setting monoclinic
_symmetry_space_group_name_Hall '-P 2yn'
_symmetry_space_group_name_H-M 'P 1 21/n 1'
_cell_angle_alpha 90.00
_cell_angle_beta 102.89(3)
_cell_angle_gamma 90.00
_cell_formula_units_Z 4
_cell_length_a 15.738(3)
_cell_length_b 14.944(3)
_cell_length_c 28.052(6)
_cell_measurement_temperature 253(2)
_cell_volume 6431(2)
_diffrn_ambient_temperature 253(2)
_exptl_crystal_density_diffrn 1.495
_cod_original_sg_symbol_H-M 'P 21/n'
_cod_database_code 4061520

loop_
_symmetry_equiv_pos_as_xyz
'x, y, z'
'-x+1/2, y+1/2, -z+1/2'
'-x, -y, -z'
'x-1/2, -y-1/2, z-1/2'

loop_
_atom_site_label
_atom_site_type_symbol
_atom_site_fract_x
_atom_site_fract_y
_atom_site_fract_z
_atom_site_U_iso_or_equiv
_atom_site_adp_type
_atom_site_occupancy
_atom_site_symmetry_multiplicity
_atom_site_calc_flag
_atom_site_refinement_flags
_atom_site_disorder_assembly
_atom_site_disorder_group
Pt1 Pt 0.98516(2) 0.625556(19) 0.975000(10) 0.05509(13) Uani 1 1 d . . .
Re1 Re 0.86100(3) 0.03496(2) 0.668285(12) 0.06588(15) Uani 1 1 d D . .
O1 O 0.8036(5) -0.1051(4) 0.5866(2) 0.091(2) Uani 1 1 d . . .
O2 O 0.9545(6) 0.1321(6) 0.5996(4) 0.138(3) Uani 1 1 d . . .
O3 O 1.0240(7) -0.0740(7) 0.7062(4) 0.162(4) Uani 1 1 d . . .
N1 N 0.7411(5) 0.1136(4) 0.6535(2) 0.062(2) Uani 1 1 d . . .
N2 N 0.7828(5) -0.0221(4) 0.7149(2) 0.067(2) Uani 1 1 d . . .
N4 N 0.8790(5) 0.6102(4) 1.0004(2) 0.064(2) Uani 1 1 d . . .
N5 N 0.9981(5) 0.7277(4) 1.02067(19) 0.0451(16) Uani 1 1 d . . .
N6 N 1.0951(5) 0.6775(4) 0.9629(2) 0.063(2) Uani 1 1 d . . .
C1 C 0.8228(6) -0.0509(5) 0.6168(3) 0.060(2) Uani 1 1 d D . .
C2 C 0.9168(7) 0.0957(7) 0.6270(4) 0.092(3) Uani 1 1 d D . .
C3 C 0.9561(8) -0.0271(8) 0.6891(4) 0.118(5) Uani 1 1 d D . .
C4 C 0.7216(7) 0.1836(6) 0.6223(3) 0.070(3) Uani 1 1 d . . .
H4 H 0.7603 0.1977 0.6027 0.084 Uiso 1 1 calc R . .
C5 C 0.6500(9) 0.2336(7) 0.6182(4) 0.091(4) Uani 1 1 d . . .
H5 H 0.6411 0.2818 0.5967 0.109 Uiso 1 1 calc R . .
C6 C 0.5914(9) 0.2154(7) 0.6441(5) 0.106(4) Uani 1 1 d . . .
H6 H 0.5414 0.2501 0.6410 0.127 Uiso 1 1 calc R . .
C7 C 0.6074(6) 0.1384(4) 0.6783(2) 0.085(3) Uani 1 1 d G . .
C8 C 0.6852(5) 0.0921(4) 0.6815(2) 0.064(3) Uani 1 1 d G . .
C9 C 0.7054(4) 0.0200(4) 0.7133(2) 0.064(3) Uani 1 1 d G . .
C10 C 0.6479(6) -0.0060(4) 0.7418(2) 0.079(3) Uani 1 1 d G . .
C15 C 0.5702(5) 0.0402(6) 0.7385(3) 0.100(4) Uani 1 1 d GD . .
C14 C 0.5499(4) 0.1124(6) 0.7068(3) 0.101(4) Uani 1 1 d GD . .
C11 C 0.6725(10) -0.0774(9) 0.7737(4) 0.101(4) Uani 1 1 d . . .
H11 H 0.6368 -0.0953 0.7942 0.122 Uiso 1 1 calc R . .
C12 C 0.7487(10) -0.1210(8) 0.7749(4) 0.102(4) Uani 1 1 d . . .
H12 H 0.7634 -0.1702 0.7953 0.122 Uiso 1 1 calc R . .
C13 C 0.8046(7) -0.0935(6) 0.7463(3) 0.085(3) Uani 1 1 d . . .
H13 H 0.8572 -0.1232 0.7482 0.102 Uiso 1 1 calc R . .
C16 C 0.9007(6) 0.1298(5) 0.7261(3) 0.065(2) Uani 1 1 d . . .
C17 C 0.9159(5) 0.1838(5) 0.7583(3) 0.060(2) Uani 1 1 d . . .
C18 C 0.9323(6) 0.2512(5) 0.7960(3) 0.057(2) Uani 1 1 d . . .
C19 C 0.8716(6) 0.2670(5) 0.8233(3) 0.058(2) Uani 1 1 d . . .
H19 H 0.8221 0.2313 0.8185 0.070 Uiso 1 1 calc R . .
C20 C 0.8822(6) 0.3349(6) 0.8577(3) 0.063(2) Uani 1 1 d . . .
H20 H 0.8397 0.3448 0.8754 0.076 Uiso 1 1 calc R . .
C21 C 0.9592(6) 0.3900(5) 0.8660(3) 0.061(3) Uani 1 1 d . . .
C22 C 1.0202(6) 0.3721(6) 0.8393(3) 0.060(2) Uani 1 1 d . . .
H22 H 1.0709 0.4061 0.8445 0.072 Uiso 1 1 calc R . .
C23 C 1.0078(6) 0.3046(5) 0.8048(3) 0.061(2) Uani 1 1 d . . .
H23 H 1.0501 0.2943 0.7870 0.073 Uiso 1 1 calc R . .
C24 C 0.9660(6) 0.4635(5) 0.9006(3) 0.064(2) Uani 1 1 d . . .
C25 C 0.9720(6) 0.5234(5) 0.9289(3) 0.065(3) Uani 1 1 d . . .
C26 C 0.8159(7) 0.5471(6) 0.9901(3) 0.067(3) Uani 1 1 d . . .
H26 H 0.8210 0.5037 0.9672 0.080 Uiso 1 1 calc R . .
C27 C 0.7469(7) 0.5426(6) 1.0104(4) 0.081(3) Uani 1 1 d . . .
H27 H 0.7064 0.4971 1.0009 0.097 Uiso 1 1 calc R . .
C28 C 0.7342(7) 0.6040(7) 1.0451(4) 0.079(3) Uani 1 1 d . . .
C29 C 0.7986(6) 0.6712(6) 1.0552(3) 0.065(3) Uani 1 1 d . . .
H29 H 0.7926 0.7162 1.0771 0.079 Uiso 1 1 calc R . .
C30 C 0.8679(6) 0.6738(5) 1.0350(3) 0.051(2) Uani 1 1 d . . .
C31 C 0.9370(6) 0.7419(5) 1.0441(3) 0.050(2) Uani 1 1 d . . .
C32 C 0.9398(5) 0.8177(5) 1.0744(2) 0.049(2) Uani 1 1 d . . .
H32 H 0.8972 0.8272 1.0921 0.059 Uiso 1 1 calc R . .
C33 C 1.0090(5) 0.8785(5) 1.0770(2) 0.048(2) Uani 1 1 d . . .
C34 C 1.0714(5) 0.8600(5) 1.0512(3) 0.050(2) Uani 1 1 d . . .
H34 H 1.1185 0.8984 1.0531 0.060 Uiso 1 1 calc R . .
C35 C 1.0643(5) 0.7838(5) 1.0223(2) 0.050(2) Uani 1 1 d . . .
C36 C 1.1234(6) 0.7550(5) 0.9902(3) 0.054(2) Uani 1 1 d . . .
C37 C 1.1991(6) 0.7976(6) 0.9847(3) 0.070(3) Uani 1 1 d . . .
H37 H 1.2163 0.8499 1.0022 0.083 Uiso 1 1 calc R . .
C38 C 1.2486(7) 0.7658(7) 0.9552(4) 0.079(3) Uani 1 1 d . . .
C39 C 1.2190(7) 0.6915(7) 0.9280(4) 0.085(3) Uani 1 1 d . . .
H39 H 1.2508 0.6695 0.9063 0.101 Uiso 1 1 calc R . .
C40 C 1.1440(7) 0.6483(6) 0.9317(3) 0.076(3) Uani 1 1 d . . .
H40 H 1.1261 0.5980 0.9126 0.091 Uiso 1 1 calc R . .
C41 C 0.6568(8) 0.6012(8) 1.0696(5) 0.098(3) Uani 1 1 d . . .
C42 C 0.6000(11) 0.5277(13) 1.0528(8) 0.237(11) Uani 1 1 d . . .
H42A H 0.6326 0.4729 1.0577 0.355 Uiso 1 1 calc R . .
H42B H 0.5743 0.5352 1.0186 0.355 Uiso 1 1 calc R . .
H42C H 0.5548 0.5257 1.0708 0.355 Uiso 1 1 calc R . .
C43 C 0.6962(11) 0.5835(17) 1.1229(7) 0.244(12) Uani 1 1 d . . .
H43A H 0.7292 0.5290 1.1261 0.367 Uiso 1 1 calc R . .
H43B H 0.6505 0.5782 1.1405 0.367 Uiso 1 1 calc R . .
H43C H 0.7339 0.6323 1.1362 0.367 Uiso 1 1 calc R . .
C44 C 0.6062(11) 0.6808(12) 1.0608(9) 0.267(14) Uani 1 1 d . . .
H44A H 0.5576 0.6762 1.0762 0.401 Uiso 1 1 calc R . .
H44B H 0.5852 0.6889 1.0263 0.401 Uiso 1 1 calc R . .
H44C H 0.6416 0.7311 1.0741 0.401 Uiso 1 1 calc R . .
C45 C 1.0108(6) 0.9660(5) 1.1052(3) 0.057(2) Uani 1 1 d . . .
C46 C 0.9485(7) 0.9665(6) 1.1390(3) 0.089(3) Uani 1 1 d . . .
H46A H 0.9519 1.0231 1.1556 0.134 Uiso 1 1 calc R . .
H46B H 0.9637 0.9194 1.1627 0.134 Uiso 1 1 calc R . .
H46C H 0.8901 0.9574 1.1203 0.134 Uiso 1 1 calc R . .
C47 C 0.9871(7) 1.0411(5) 1.0669(3) 0.078(3) Uani 1 1 d . . .
H47A H 1.0280 1.0410 1.0460 0.118 Uiso 1 1 calc R . .
H47B H 0.9893 1.0978 1.0831 0.118 Uiso 1 1 calc R . .
H47C H 0.9294 1.0312 1.0475 0.118 Uiso 1 1 calc R . .
C48 C 1.1013(6) 0.9837(6) 1.1365(3) 0.080(3) Uani 1 1 d . . .
H48A H 1.1429 0.9844 1.1162 0.120 Uiso 1 1 calc R . .
H48B H 1.1163 0.9374 1.1606 0.120 Uiso 1 1 calc R . .
H48C H 1.1018 1.0405 1.1526 0.120 Uiso 1 1 calc R . .
C49 C 1.3327(9) 0.8132(9) 0.9517(5) 0.125(5) Uani 1 1 d . . .
C50 C 1.3038(11) 0.9021(13) 0.9245(7) 0.196(7) Uiso 1 1 d . . .
H50A H 1.2674 0.9349 0.9416 0.294 Uiso 1 1 calc R . .
H50B H 1.2718 0.8894 0.8919 0.294 Uiso 1 1 calc R . .
H50C H 1.3543 0.9372 0.9232 0.294 Uiso 1 1 calc R . .
C51 C 1.3870(11) 0.8376(12) 1.0007(6) 0.187(7) Uiso 1 1 d . . .
H51A H 1.3529 0.8726 1.0182 0.280 Uiso 1 1 calc R . .
H51B H 1.4365 0.8718 0.9966 0.280 Uiso 1 1 calc R . .
H51C H 1.4066 0.7841 1.0188 0.280 Uiso 1 1 calc R . .
C52 C 1.3876(13) 0.7658(14) 0.9271(7) 0.229(9) Uiso 1 1 d . . .
H52A H 1.3560 0.7509 0.8947 0.344 Uiso 1 1 calc R . .
H52B H 1.4075 0.7119 0.9447 0.344 Uiso 1 1 calc R . .
H52C H 1.4369 0.8024 0.9251 0.344 Uiso 1 1 calc R . .
S1 S 0.7555(4) 0.9117(4) 0.9809(2) 0.0804(17) Uani 0.50 1 d PD A 1
O6 O 0.7485(13) 0.8964(12) 1.0297(6) 0.120(6) Uiso 0.50 1 d PD A 1
C53 C 0.6498(14) 0.8881(11) 0.9387(7) 0.120(9) Uiso 0.50 1 d PD A 1
F1 F 0.6592(11) 0.8937(11) 0.8939(5) 0.161(7) Uiso 0.50 1 d PD A 1
F2 F 0.5898(8) 0.9431(10) 0.9435(6) 0.143(6) Uiso 0.50 1 d PD A 1
F3 F 0.6215(9) 0.8077(9) 0.9432(6) 0.159(6) Uiso 0.50 1 d PD A 1
S1' S 0.7485(4) 0.9141(3) 0.9458(2) 0.0811(17) Uani 0.50 1 d PD A 2
O6' O 0.7137(12) 0.8994(11) 0.8942(5) 0.109(5) Uiso 0.50 1 d PD A 2
C53' C 0.6690(14) 0.8756(12) 0.9782(7) 0.145(11) Uiso 0.50 1 d PD A 2
F1' F 0.5966(8) 0.9199(10) 0.9688(6) 0.149(6) Uiso 0.50 1 d PD A 2
F2' F 0.6958(11) 0.8827(10) 1.0254(5) 0.153(7) Uiso 0.50 1 d PD A 2
F3' F 0.6514(9) 0.7899(8) 0.9688(5) 0.140(5) Uiso 0.50 1 d PD A 2
O7 O 0.7651(5) 1.0029(5) 0.9637(3) 0.116(2) Uiso 1 1 d D . .
O8 O 0.8163(5) 0.8527(6) 0.9663(3) 0.125(3) Uiso 1 1 d D . .
O4 O 0.4676(15) 0.2434(17) 0.6971(7) 0.186(9) Uiso 0.50 1 d PD . .
C55 C 0.6805(17) 0.1422(16) 0.8740(9) 0.126(9) Uiso 0.50 1 d PD . .
O5 O 0.4135(15) 0.1157(15) 0.6972(7) 0.167(8) Uiso 0.50 1 d PD . .
N3 N 0.4662(15) 0.1679(16) 0.7009(6) 0.131(7) Uiso 0.50 1 d PD . .
C56 C 0.189(3) 0.140(3) 0.7874(13) 0.25(2) Uiso 0.50 1 d PD . .
N8 N 0.215(2) 0.170(2) 0.8292(12) 0.225(13) Uiso 0.50 1 d PD . .
C57 C 0.157(3) 0.136(3) 0.7324(13) 0.212(16) Uiso 0.50 1 d PD . .
N7 N 0.6305(16) 0.2391(16) 0.7986(8) 0.153(9) Uiso 0.50 1 d PD . .
N3' N 0.498(2) 0.0113(16) 0.7675(13) 0.237(15) Uiso 0.50 1 d PD . .
O5' O 0.425(2) 0.0222(19) 0.7452(10) 0.242(13) Uiso 0.50 1 d PD . .
O4' O 0.509(2) -0.024(2) 0.8065(14) 0.317(18) Uiso 0.50 1 d PD . .
C54' C 0.567(2) 0.190(3) 0.8450(19) 0.27(2) Uiso 0.50 1 d PD . .
C54 C 0.6356(13) 0.2005(13) 0.8353(7) 0.200(7) Uiso 0.50 1 d PD . .
N7' N 0.6356(13) 0.2005(13) 0.8353(7) 0.200(7) Uiso 0.50 1 d PD . .
C55' C 0.489(3) 0.128(4) 0.840(2) 0.31(3) Uiso 0.50 1 d PD . .
N8' N 0.3838 0.2946 0.6976 0.31(2) Uiso 0.50 1 d PD . .
C56' C 0.329(3) 0.310(6) 0.721(2) 0.45(4) Uiso 0.50 1 d PD . .
C57' C 0.242(2) 0.312(5) 0.736(2) 0.36(3) Uiso 0.50 1 d PD . .

loop_
_atom_site_aniso_label
_atom_site_aniso_U_11
_atom_site_aniso_U_22
_atom_site_aniso_U_33
_atom_site_aniso_U_23
_atom_site_aniso_U_13
_atom_site_aniso_U_12
Pt1 0.0742(3) 0.03783(18) 0.04553(18) -0.00524(13) -0.00295(15) 0.00476(18)
Re1 0.0828(3) 0.0501(2) 0.0602(2) -0.01624(16) 0.00603(19) -0.0057(2)
O1 0.130(6) 0.060(4) 0.075(4) -0.028(3) 0.008(4) 0.001(4)
O2 0.144(9) 0.112(7) 0.180(9) 0.002(6) 0.084(7) -0.005(6)
O3 0.138(9) 0.143(9) 0.190(10) -0.017(7) 0.006(7) 0.024(7)
N1 0.085(6) 0.048(4) 0.048(4) -0.018(3) 0.004(4) -0.005(4)
N2 0.086(6) 0.050(4) 0.051(4) -0.009(3) -0.016(4) -0.013(4)
N4 0.086(6) 0.030(4) 0.057(4) -0.005(3) -0.024(4) -0.005(4)
N5 0.051(5) 0.047(4) 0.040(3) -0.009(3) 0.015(3) -0.004(4)
N6 0.093(6) 0.042(4) 0.048(4) 0.001(3) 0.003(4) 0.006(4)
C1 0.074(6) 0.055(5) 0.045(4) 0.001(4) 0.002(4) 0.006(5)
C2 0.072(8) 0.066(7) 0.141(10) -0.030(7) 0.032(7) -0.016(6)
C3 0.155(13) 0.138(12) 0.066(7) -0.029(7) 0.036(8) -0.110(11)
C4 0.100(8) 0.043(5) 0.057(5) -0.012(4) -0.002(5) -0.004(5)
C5 0.122(12) 0.056(7) 0.085(7) -0.011(6) 0.002(7) 0.000(8)
C6 0.117(12) 0.058(7) 0.110(9) -0.024(7) -0.045(8) 0.021(7)
C7 0.092(9) 0.091(9) 0.068(6) -0.036(6) 0.012(6) -0.013(7)
C8 0.067(7) 0.060(6) 0.059(6) -0.020(5) -0.001(5) 0.001(5)
C9 0.083(8) 0.055(6) 0.049(5) -0.008(4) 0.002(5) -0.014(6)
C10 0.092(9) 0.079(7) 0.063(6) -0.014(5) 0.010(6) -0.005(7)
C15 0.103(11) 0.104(10) 0.097(8) -0.043(7) 0.034(7) -0.027(8)
C14 0.091(9) 0.104(10) 0.101(9) -0.036(7) 0.006(8) 0.008(8)
C11 0.128(12) 0.120(11) 0.055(6) -0.011(6) 0.017(7) -0.044(9)
C12 0.150(12) 0.085(8) 0.055(6) 0.020(5) -0.011(7) -0.050(9)
C13 0.109(9) 0.060(6) 0.068(6) 0.002(5) -0.020(6) -0.014(6)
C16 0.080(7) 0.050(5) 0.059(5) -0.004(4) 0.001(4) -0.007(5)
C17 0.066(6) 0.053(5) 0.054(5) -0.007(4) -0.002(4) 0.003(4)
C18 0.074(7) 0.042(5) 0.047(4) -0.007(4) -0.007(5) 0.010(5)
C19 0.065(6) 0.043(5) 0.059(5) -0.007(4) -0.004(5) -0.004(4)
C20 0.078(7) 0.056(5) 0.055(5) 0.006(4) 0.014(5) 0.016(5)
C21 0.071(7) 0.037(5) 0.062(5) 0.005(4) -0.012(5) 0.002(5)
C22 0.059(6) 0.058(6) 0.064(5) -0.009(4) 0.015(5) -0.005(5)
C23 0.066(6) 0.058(5) 0.058(5) -0.016(4) 0.009(4) -0.007(5)
C24 0.093(7) 0.044(5) 0.046(5) -0.002(4) -0.003(4) 0.003(5)
C25 0.092(7) 0.049(5) 0.047(5) 0.000(4) 0.000(4) 0.000(5)
C26 0.082(8) 0.049(6) 0.061(5) -0.005(4) -0.001(5) -0.004(6)
C27 0.075(8) 0.060(6) 0.091(7) -0.003(6) -0.016(6) -0.025(6)
C28 0.075(8) 0.067(7) 0.086(7) 0.013(5) -0.003(6) -0.004(6)
C29 0.069(7) 0.049(5) 0.069(6) 0.000(4) -0.003(5) -0.001(5)
C30 0.045(6) 0.051(5) 0.056(5) 0.007(4) 0.008(4) -0.001(4)
C31 0.055(6) 0.037(5) 0.049(4) 0.000(3) -0.007(4) -0.001(4)
C32 0.056(6) 0.049(5) 0.040(4) 0.000(3) 0.005(4) 0.009(4)
C33 0.059(6) 0.037(4) 0.040(4) -0.003(3) -0.002(4) 0.000(4)
C34 0.049(5) 0.039(5) 0.058(5) -0.003(4) 0.003(4) -0.004(4)
C35 0.056(6) 0.043(5) 0.043(4) 0.000(4) -0.007(4) 0.009(4)
C36 0.052(6) 0.053(5) 0.060(5) 0.003(4) 0.016(4) 0.009(5)
C37 0.065(7) 0.047(5) 0.096(7) -0.003(5) 0.018(6) 0.010(5)
C38 0.061(7) 0.077(7) 0.111(7) -0.014(6) 0.045(6) 0.002(6)
C39 0.081(8) 0.084(8) 0.100(7) -0.018(6) 0.045(6) 0.006(7)
C40 0.092(8) 0.063(6) 0.075(6) -0.012(5) 0.024(6) 0.017(6)
C41 0.065(8) 0.103(9) 0.132(10) 0.004(7) 0.038(7) -0.025(7)
C42 0.164(17) 0.27(2) 0.30(2) -0.10(2) 0.120(16) -0.140(18)
C43 0.147(16) 0.46(4) 0.154(15) 0.036(18) 0.087(13) -0.067(19)
C44 0.180(18) 0.172(18) 0.54(4) 0.13(2) 0.26(2) 0.075(15)
C45 0.070(6) 0.036(4) 0.062(5) -0.011(4) 0.010(5) -0.003(4)
C46 0.120(9) 0.064(6) 0.090(7) -0.029(5) 0.035(7) -0.006(6)
C47 0.118(8) 0.043(5) 0.062(5) -0.007(4) -0.005(5) 0.014(5)
C48 0.101(8) 0.058(6) 0.066(6) -0.019(4) -0.014(5) -0.001(5)
C49 0.125(12) 0.117(11) 0.161(12) -0.039(9) 0.091(10) 0.028(9)
S1 0.089(4) 0.067(3) 0.081(4) 0.000(3) 0.012(4) -0.005(3)
S1' 0.096(5) 0.058(3) 0.083(4) 0.000(3) 0.006(4) -0.015(3)

loop_
_geom_bond_atom_site_label_1
_geom_bond_atom_site_label_2
_geom_bond_distance
_geom_bond_site_symmetry_2
_geom_bond_publ_flag
Pt1 N4 1.972(8) . ?
Pt1 N5 1.974(6) . ?
Pt1 C25 1.982(8) . ?
Pt1 N6 1.994(8) . ?
Re1 C3 1.747(14) . ?
Re1 C2 1.842(11) . ?
Re1 C1 1.924(8) . ?
Re1 C16 2.140(8) . ?
Re1 N2 2.161(8) . ?
Re1 N1 2.183(7) . ?
O1 C1 1.164(8) . ?
O2 C2 1.200(12) . ?
O3 C3 1.278(14) . ?
N1 C8 1.343(9) . ?
N1 C4 1.355(10) . ?
N2 C9 1.363(9) . ?
N2 C13 1.377(11) . ?
N4 C26 1.352(11) . ?
N4 C30 1.396(10) . ?
N5 C31 1.298(10) . ?
N5 C35 1.330(10) . ?
N6 C40 1.358(11) . ?
N6 C36 1.405(10) . ?
C4 C5 1.335(14) . ?
C5 C6 1.323(15) . ?
C6 C7 1.483(13) . ?
C7 C8 1.3900 . ?
C7 C14 1.3900 . ?
C8 C9 1.3900 . ?
C9 C10 1.3900 . ?
C10 C15 1.3900 . ?
C10 C11 1.391(14) . ?
C15 C14 1.3900 . ?
C15 N3' 1.59(2) . ?
C14 N3 1.53(2) . ?
C11 C12 1.358(15) . ?
C12 C13 1.378(15) . ?
C16 C17 1.195(10) . ?
C17 C18 1.442(10) . ?
C18 C19 1.371(11) . ?
C18 C23 1.406(11) . ?
C19 C20 1.384(10) . ?
C20 C21 1.442(12) . ?
C21 C22 1.368(12) . ?
C21 C24 1.455(11) . ?
C22 C23 1.381(10) . ?
C24 C25 1.186(10) . ?
C26 C27 1.335(13) . ?
C27 C28 1.385(14) . ?
C28 C29 1.410(12) . ?
C28 C41 1.528(15) . ?
C29 C30 1.336(11) . ?
C30 C31 1.469(11) . ?
C31 C32 1.411(10) . ?
C32 C33 1.408(10) . ?
C33 C34 1.373(11) . ?
C33 C45 1.526(10) . ?
C34 C35 1.387(10) . ?
C35 C36 1.495(11) . ?
C36 C37 1.389(12) . ?
C37 C38 1.345(12) . ?
C38 C39 1.370(13) . ?
C38 C49 1.522(16) . ?
C39 C40 1.370(13) . ?
C41 C44 1.423(18) . ?
C41 C42 1.428(17) . ?
C41 C43 1.510(19) . ?
C45 C46 1.509(12) . ?
C45 C48 1.520(11) . ?
C45 C47 1.542(11) . ?
C49 C52 1.41(2) . ?
C49 C51 1.493(18) . ?
C49 C50 1.549(19) . ?
S1 O6 1.416(15) . ?
S1 O8 1.427(9) . ?
S1 O7 1.466(9) . ?
S1 C53 1.85(2) . ?
C53 F2 1.281(14) . ?
C53 F3 1.299(14) . ?
C53 F1 1.300(14) . ?
S1' O7 1.422(8) . ?
S1' O8 1.429(9) . ?
S1' O6' 1.444(14) . ?
S1' C53' 1.80(3) . ?
C53' F1' 1.293(15) . ?
C53' F2' 1.301(15) . ?
C53' F3' 1.324(15) . ?
O4 N3 1.134(17) . ?
O4 N8' 1.53(2) . ?
C55 C54 1.447(16) . ?
C55 C54' 1.93(5) . ?
O5 N3 1.128(17) . ?
C56 N8 1.236(18) . ?
C56 C57 1.515(18) . ?
N7 C54 1.168(15) . ?
N7 C54' 1.96(4) . ?
N3' O5' 1.19(2) . ?
N3' O4' 1.19(2) . ?
C54' C54 1.187(19) . ?
C54' C55' 1.512(19) . ?
N8' C56' 1.215(19) . ?
C56' C57' 1.524(19) . ?
